data_4325231
loop_
_publ_author_name
'Yao-Yuan Chang'
'Jui-Yi Hung'
'Yun Chi'
'Jong-Pyng Chyn'
'Min-Wen Chung'
'Chia-Li Lin'
'Pi-Tai Chou'
'Gene-Hsiang Lee'
'Chih-Hao Chang'
'Wei-Chieh Lin'

_publ_section_title
;
 Emissive Iridium(III) Diimine Complexes Formed by Double Cyclometalation
 of Coordinated Triphenylphosphite
;
_journal_name_full 'Inorganic Chemistry'
_journal_page_first 5075
_journal_page_last 5084
_journal_paper_doi 10.1021/ic2003723
_journal_volume 50
_journal_year 2011
_chemical_formula_sum 'C28 H21 Cl Ir N2 O3 P'
_chemical_formula_weight 692.09
_chemical_name_systematic
; 
 ? 
;
_space_group_IT_number 14
_symmetry_cell_setting monoclinic
_symmetry_space_group_name_Hall '-P 2ybc'
_symmetry_space_group_name_H-M 'P 1 21/c 1'
_atom_sites_solution_hydrogens geom
_atom_sites_solution_primary direct
_atom_sites_solution_secondary difmap
_audit_creation_method SHELXL-97
_cell_angle_alpha 90.00
_cell_angle_beta 107.663(1)
_cell_angle_gamma 90.00
_cell_formula_units_Z 4
_cell_length_a 14.0496(7)
_cell_length_b 9.9966(5)
_cell_length_c 18.0855(9)
_cell_measurement_reflns_used 6026
_cell_measurement_temperature 150(2)
_cell_measurement_theta_max 26.89
_cell_measurement_theta_min 2.36
_cell_volume 2420.3(2)
_computing_cell_refinement 'Bruker SAINT'
_computing_data_collection 'Bruker SMART'
_computing_data_reduction 'Bruker SAINT'
_computing_molecular_graphics 'Bruker SHELXTL'
_computing_publication_material 'Bruker SHELXTL'
_computing_structure_refinement 'SHELXL-97 (Sheldrick, 1997)'
_computing_structure_solution 'SHELXS-97 (Sheldrick, 1990)'
_diffrn_ambient_temperature 150(2)
_diffrn_measured_fraction_theta_full 1.000
_diffrn_measured_fraction_theta_max 1.000
_diffrn_measurement_device_type 'BRUKER SMART APEXCCD area detector'
_diffrn_measurement_method 'omega scans'
_diffrn_radiation_monochromator graphite
_diffrn_radiation_source 'fine-focus sealed tube'
_diffrn_radiation_type MoK\a
_diffrn_radiation_wavelength 0.71073
_diffrn_reflns_av_R_equivalents 0.0393
_diffrn_reflns_av_sigmaI/netI 0.0373
_diffrn_reflns_limit_h_max 18
_diffrn_reflns_limit_h_min -18
_diffrn_reflns_limit_k_max 12
_diffrn_reflns_limit_k_min -12
_diffrn_reflns_limit_l_max 23
_diffrn_reflns_limit_l_min -22
_diffrn_reflns_number 18216
_diffrn_reflns_theta_full 27.50
_diffrn_reflns_theta_max 27.50
_diffrn_reflns_theta_min 1.52
_exptl_absorpt_coefficient_mu 5.728
_exptl_absorpt_correction_T_max 0.6572
_exptl_absorpt_correction_T_min 0.3655
_exptl_absorpt_correction_type multi-scan
_exptl_crystal_colour yellow
_exptl_crystal_density_diffrn 1.899
_exptl_crystal_density_meas ?
_exptl_crystal_description block
_exptl_crystal_F_000 1344
_exptl_crystal_size_max 0.22
_exptl_crystal_size_mid 0.13
_exptl_crystal_size_min 0.08
_refine_diff_density_max 1.443
_refine_diff_density_min -0.693
_refine_diff_density_rms 0.136
_refine_ls_extinction_method none
_refine_ls_goodness_of_fit_ref 1.077
_refine_ls_hydrogen_treatment constr
_refine_ls_matrix_type full
_refine_ls_number_parameters 325
_refine_ls_number_reflns 5541
_refine_ls_number_restraints 0
_refine_ls_restrained_S_all 1.077
_refine_ls_R_factor_all 0.0301
_refine_ls_R_factor_gt 0.0251
_refine_ls_shift/su_max 0.001
_refine_ls_shift/su_mean 0.000
_refine_ls_structure_factor_coef Fsqd
_refine_ls_weighting_details 'calc w=1/[\s^2^(Fo^2^)+(0.0216P)^2^+3.5187P] where P=(Fo^2^+2Fc^2^)/3'
_refine_ls_weighting_scheme calc
_refine_ls_wR_factor_gt 0.0539
_refine_ls_wR_factor_ref 0.0624
_reflns_number_gt 4959
_reflns_number_total 5541
_reflns_threshold_expression >2sigma(I)
_cod_data_source_file ic2003723_si_001_1.cif
_cod_data_source_block 1a
_cod_depositor_comments
;
The following automatic conversions were performed:

'_exptl_crystal_density_meas' value 'not_measured' was changed to '?'
- the value is perceived as not measured.

Automatic conversion script
Id: cif_fix_values 3008 2015-01-20 13:52:24Z robertas 
;
_cod_database_code 4325231

loop_
_symmetry_equiv_pos_as_xyz
'x, y, z'
'-x, y+1/2, -z+1/2'
'-x, -y, -z'
'x, -y-1/2, z-1/2'

loop_
_atom_site_label
_atom_site_type_symbol
_atom_site_fract_x
_atom_site_fract_y
_atom_site_fract_z
_atom_site_U_iso_or_equiv
_atom_site_adp_type
_atom_site_occupancy
_atom_site_symmetry_multiplicity
_atom_site_calc_flag
_atom_site_refinement_flags
Ir Ir 0.708236(10) 0.215098(14) 0.681601(8) 0.01505(5) Uani 1 1 d .
Cl1 Cl 0.53972(7) 0.18222(10) 0.59294(6) 0.0224(2) Uani 1 1 d .
P1 P 0.86085(7) 0.26296(10) 0.74194(6) 0.0169(2) Uani 1 1 d .
O1 O 0.93332(19) 0.1828(3) 0.70401(16) 0.0229(6) Uani 1 1 d .
O2 O 0.88279(19) 0.4174(3) 0.72999(15) 0.0227(6) Uani 1 1 d .
O3 O 0.9186(2) 0.2555(3) 0.83201(16) 0.0222(6) Uani 1 1 d .
N1 N 0.6384(2) 0.2763(3) 0.76565(18) 0.0179(7) Uani 1 1 d .
N2 N 0.6874(2) 0.0305(3) 0.73524(17) 0.0170(6) Uani 1 1 d .
C1 C 0.7769(3) 0.1264(4) 0.6088(2) 0.0185(8) Uani 1 1 d .
C2 C 0.7306(3) 0.0597(4) 0.5396(2) 0.0223(8) Uani 1 1 d .
H2 H 0.6600 0.0633 0.5185 0.027 Uiso 1 1 calc R
C3 C 0.7860(4) -0.0126(4) 0.5006(2) 0.0285(10) Uani 1 1 d .
H3 H 0.7524 -0.0559 0.4531 0.034 Uiso 1 1 calc R
C4 C 0.8883(3) -0.0220(4) 0.5297(2) 0.0288(10) Uani 1 1 d .
H4 H 0.9249 -0.0733 0.5034 0.035 Uiso 1 1 calc R
C5 C 0.9376(3) 0.0446(4) 0.5982(2) 0.0249(9) Uani 1 1 d .
H5 H 1.0082 0.0400 0.6195 0.030 Uiso 1 1 calc R
C6 C 0.8812(3) 0.1170(4) 0.6342(2) 0.0200(8) Uani 1 1 d .
C7 C 0.7182(3) 0.4022(4) 0.6381(2) 0.0180(8) Uani 1 1 d .
C8 C 0.6443(3) 0.4693(4) 0.5799(2) 0.0228(8) Uani 1 1 d .
H8 H 0.5831 0.4246 0.5555 0.027 Uiso 1 1 calc R
C9 C 0.6574(3) 0.5993(4) 0.5565(2) 0.0253(9) Uani 1 1 d .
H9 H 0.6053 0.6418 0.5174 0.030 Uiso 1 1 calc R
C10 C 0.7462(3) 0.6664(4) 0.5903(2) 0.0256(9) Uani 1 1 d .
H10 H 0.7552 0.7544 0.5737 0.031 Uiso 1 1 calc R
C11 C 0.8221(3) 0.6056(4) 0.6481(2) 0.0231(8) Uani 1 1 d .
H11 H 0.8834 0.6503 0.6718 0.028 Uiso 1 1 calc R
C12 C 0.8052(3) 0.4778(4) 0.6700(2) 0.0201(8) Uani 1 1 d .
C13 C 0.9315(3) 0.0161(4) 0.8566(2) 0.0246(9) Uani 1 1 d .
H13 H 0.9595 0.0036 0.8155 0.030 Uiso 1 1 calc R
C14 C 0.9176(3) -0.0906(4) 0.9004(2) 0.0283(9) Uani 1 1 d .
H14 H 0.9368 -0.1779 0.8896 0.034 Uiso 1 1 calc R
C15 C 0.8759(3) -0.0721(5) 0.9597(2) 0.0293(10) Uani 1 1 d .
H15 H 0.8662 -0.1463 0.9894 0.035 Uiso 1 1 calc R
C16 C 0.8486(3) 0.0544(5) 0.9757(2) 0.0300(10) Uani 1 1 d .
H16 H 0.8195 0.0668 1.0162 0.036 Uiso 1 1 calc R
C17 C 0.8632(3) 0.1639(4) 0.9331(2) 0.0243(9) Uani 1 1 d .
H17 H 0.8456 0.2516 0.9444 0.029 Uiso 1 1 calc R
C18 C 0.9038(3) 0.1411(4) 0.8740(2) 0.0201(8) Uani 1 1 d .
C19 C 0.6150(3) 0.4026(4) 0.7779(2) 0.0238(9) Uani 1 1 d .
H19 H 0.6312 0.4719 0.7479 0.029 Uiso 1 1 calc R
C20 C 0.5684(3) 0.4359(4) 0.8322(2) 0.0282(9) Uani 1 1 d .
H20 H 0.5527 0.5265 0.8394 0.034 Uiso 1 1 calc R
C21 C 0.5447(3) 0.3359(5) 0.8761(2) 0.0280(9) Uani 1 1 d .
H21 H 0.5120 0.3563 0.9136 0.034 Uiso 1 1 calc R
C22 C 0.5692(3) 0.2057(4) 0.8646(2) 0.0275(9) Uani 1 1 d .
H22 H 0.5539 0.1354 0.8945 0.033 Uiso 1 1 calc R
C23 C 0.6165(3) 0.1779(4) 0.8089(2) 0.0195(8) Uani 1 1 d .
C24 C 0.6441(3) 0.0414(4) 0.7929(2) 0.0187(8) Uani 1 1 d .
C25 C 0.6269(3) -0.0703(4) 0.8320(2) 0.0264(9) Uani 1 1 d .
H25 H 0.5968 -0.0610 0.8722 0.032 Uiso 1 1 calc R
C26 C 0.6534(3) -0.1953(4) 0.8125(3) 0.0289(10) Uani 1 1 d .
H26 H 0.6425 -0.2727 0.8394 0.035 Uiso 1 1 calc R
C27 C 0.6961(3) -0.2058(4) 0.7533(3) 0.0287(9) Uani 1 1 d .
H27 H 0.7144 -0.2907 0.7383 0.034 Uiso 1 1 calc R
C28 C 0.7117(3) -0.0914(4) 0.7165(2) 0.0241(9) Uani 1 1 d .
H28 H 0.7411 -0.0993 0.6758 0.029 Uiso 1 1 calc R

loop_
_atom_site_aniso_label
_atom_site_aniso_U_11
_atom_site_aniso_U_22
_atom_site_aniso_U_33
_atom_site_aniso_U_23
_atom_site_aniso_U_13
_atom_site_aniso_U_12
Ir 0.01610(8) 0.01434(8) 0.01590(8) 0.00180(6) 0.00662(5) 0.00059(6)
Cl1 0.0194(4) 0.0243(5) 0.0229(5) 0.0036(4) 0.0056(4) -0.0020(4)
P1 0.0173(5) 0.0170(5) 0.0170(5) 0.0010(4) 0.0059(4) -0.0001(4)
O1 0.0177(13) 0.0286(16) 0.0225(14) -0.0027(12) 0.0064(11) 0.0028(11)
O2 0.0191(13) 0.0196(14) 0.0265(14) 0.0041(12) 0.0026(11) -0.0014(11)
O3 0.0236(14) 0.0218(14) 0.0192(14) 0.0018(11) 0.0033(11) -0.0027(11)
N1 0.0161(15) 0.0199(17) 0.0189(16) -0.0021(13) 0.0072(13) 0.0005(13)
N2 0.0198(16) 0.0160(16) 0.0156(15) 0.0017(12) 0.0060(13) -0.0005(12)
C1 0.0234(19) 0.0152(19) 0.0204(19) 0.0023(15) 0.0120(16) 0.0031(15)
C2 0.025(2) 0.024(2) 0.0188(19) 0.0019(16) 0.0088(16) -0.0008(17)
C3 0.044(3) 0.023(2) 0.022(2) -0.0023(17) 0.0150(19) -0.0041(19)
C4 0.043(3) 0.021(2) 0.030(2) 0.0005(18) 0.023(2) 0.0051(19)
C5 0.025(2) 0.024(2) 0.029(2) 0.0024(18) 0.0138(17) 0.0053(17)
C6 0.0237(19) 0.0185(19) 0.0192(19) 0.0036(15) 0.0086(16) -0.0015(16)
C7 0.0198(18) 0.0183(19) 0.0202(18) 0.0023(15) 0.0124(15) 0.0044(15)
C8 0.024(2) 0.024(2) 0.022(2) 0.0027(17) 0.0090(16) 0.0020(16)
C9 0.033(2) 0.020(2) 0.025(2) 0.0067(17) 0.0117(18) 0.0084(17)
C10 0.040(2) 0.0158(19) 0.027(2) 0.0025(17) 0.0191(19) 0.0025(18)
C11 0.032(2) 0.0162(19) 0.025(2) -0.0035(16) 0.0149(18) -0.0049(17)
C12 0.0232(19) 0.019(2) 0.0192(19) 0.0006(15) 0.0088(16) 0.0020(16)
C13 0.026(2) 0.028(2) 0.021(2) 0.0022(17) 0.0103(17) 0.0054(17)
C14 0.028(2) 0.022(2) 0.033(2) 0.0058(18) 0.0057(18) 0.0045(17)
C15 0.027(2) 0.034(2) 0.026(2) 0.0121(19) 0.0058(17) -0.0052(19)
C16 0.033(2) 0.038(3) 0.023(2) 0.0026(19) 0.0146(18) -0.002(2)
C17 0.024(2) 0.029(2) 0.0186(19) -0.0002(17) 0.0047(16) 0.0029(17)
C18 0.0198(18) 0.022(2) 0.0164(18) 0.0025(16) 0.0021(15) -0.0015(16)
C19 0.022(2) 0.023(2) 0.027(2) -0.0017(17) 0.0095(17) 0.0001(16)
C20 0.026(2) 0.026(2) 0.034(2) -0.0096(19) 0.0112(19) -0.0016(18)
C21 0.022(2) 0.038(3) 0.026(2) -0.0143(19) 0.0098(17) -0.0016(18)
C22 0.030(2) 0.033(2) 0.024(2) -0.0002(18) 0.0155(18) -0.0011(19)
C23 0.0167(18) 0.026(2) 0.0159(18) 0.0004(15) 0.0046(15) -0.0007(15)
C24 0.0203(19) 0.019(2) 0.0174(18) 0.0001(15) 0.0072(15) -0.0001(15)
C25 0.028(2) 0.030(2) 0.023(2) 0.0069(18) 0.0105(17) -0.0013(18)
C26 0.037(2) 0.018(2) 0.032(2) 0.0111(18) 0.012(2) -0.0007(18)
C27 0.033(2) 0.018(2) 0.035(2) 0.0017(18) 0.0100(19) -0.0008(17)
C28 0.026(2) 0.019(2) 0.029(2) -0.0016(17) 0.0117(17) -0.0001(16)

loop_
_atom_type_symbol
_atom_type_description
_atom_type_scat_dispersion_real
_atom_type_scat_dispersion_imag
_atom_type_scat_source
C C 0.0033 0.0016 'International Tables Vol C Tables 4.2.6.8 and 6.1.1.4'
H H 0.0000 0.0000 'International Tables Vol C Tables 4.2.6.8 and 6.1.1.4'
N N 0.0061 0.0033 'International Tables Vol C Tables 4.2.6.8 and 6.1.1.4'
O O 0.0106 0.0060 'International Tables Vol C Tables 4.2.6.8 and 6.1.1.4'
P P 0.1023 0.0942 'International Tables Vol C Tables 4.2.6.8 and 6.1.1.4'
Cl Cl 0.1484 0.1585 'International Tables Vol C Tables 4.2.6.8 and 6.1.1.4'
Ir Ir -1.4442 7.9887 'International Tables Vol C Tables 4.2.6.8 and 6.1.1.4'

loop_
_geom_angle_atom_site_label_1
_geom_angle_atom_site_label_2
_geom_angle_atom_site_label_3
_geom_angle
C7 Ir C1 92.73(14)
C7 Ir N1 96.41(13)
C1 Ir N1 170.79(13)
C7 Ir P1 79.49(11)
C1 Ir P1 80.25(11)
N1 Ir P1 100.27(9)
C7 Ir N2 173.00(13)
C1 Ir N2 94.23(13)
N1 Ir N2 76.65(12)
P1 Ir N2 102.38(8)
C7 Ir Cl1 92.08(11)
C1 Ir Cl1 94.11(11)
N1 Ir Cl1 86.72(9)
P1 Ir Cl1 169.54(4)
N2 Ir Cl1 86.73(8)
O3 P1 O2 97.14(15)
O3 P1 O1 102.84(15)
O2 P1 O1 104.51(15)
O3 P1 Ir 129.31(12)
O2 P1 Ir 110.49(11)
O1 P1 Ir 109.71(11)
C6 O1 P1 113.0(2)
C12 O2 P1 112.2(2)
C18 O3 P1 118.3(2)
C19 N1 C23 118.7(3)
C19 N1 Ir 125.2(3)
C23 N1 Ir 116.1(3)
C28 N2 C24 118.3(3)
C28 N2 Ir 126.1(3)
C24 N2 Ir 115.6(2)
C2 C1 C6 114.8(3)
C2 C1 Ir 126.9(3)
C6 C1 Ir 117.9(3)
C1 C2 C3 121.4(4)
C4 C3 C2 121.2(4)
C3 C4 C5 119.2(4)
C6 C5 C4 118.1(4)
C5 C6 C1 125.2(4)
C5 C6 O1 116.8(3)
C1 C6 O1 117.9(3)
C12 C7 C8 113.9(4)
C12 C7 Ir 119.0(3)
C8 C7 Ir 127.0(3)
C9 C8 C7 122.4(4)
C10 C9 C8 120.2(4)
C9 C10 C11 120.2(4)
C12 C11 C10 117.6(4)
C11 C12 C7 125.8(4)
C11 C12 O2 117.0(3)
C7 C12 O2 117.2(3)
C18 C13 C14 118.3(4)
C13 C14 C15 120.6(4)
C16 C15 C14 119.8(4)
C15 C16 C17 120.6(4)
C18 C17 C16 117.8(4)
C13 C18 C17 122.8(4)
C13 C18 O3 120.8(4)
C17 C18 O3 116.4(4)
N1 C19 C20 122.7(4)
C19 C20 C21 119.0(4)
C22 C21 C20 118.9(4)
C21 C22 C23 119.6(4)
N1 C23 C22 121.1(4)
N1 C23 C24 116.2(3)
C22 C23 C24 122.7(4)
N2 C24 C25 121.1(4)
N2 C24 C23 115.5(3)
C25 C24 C23 123.4(4)
C26 C25 C24 119.9(4)
C25 C26 C27 118.8(4)
C28 C27 C26 118.9(4)
N2 C28 C27 123.1(4)

loop_
_geom_bond_atom_site_label_1
_geom_bond_atom_site_label_2
_geom_bond_distance
Ir C7 2.051(4)
Ir C1 2.054(4)
Ir N1 2.134(3)
Ir P1 2.1441(10)
Ir N2 2.145(3)
Ir Cl1 2.4455(9)
P1 O3 1.586(3)
P1 O2 1.601(3)
P1 O1 1.604(3)
O1 C6 1.414(5)
O2 C12 1.418(5)
O3 C18 1.422(5)
N1 C19 1.340(5)
N1 C23 1.350(5)
N2 C28 1.337(5)
N2 C24 1.362(5)
C1 C2 1.393(5)
C1 C6 1.399(5)
C2 C3 1.400(6)
C3 C4 1.376(6)
C4 C5 1.391(6)
C5 C6 1.374(5)
C7 C12 1.403(5)
C7 C8 1.405(5)
C8 C9 1.395(6)
C9 C10 1.384(6)
C10 C11 1.387(6)
C11 C12 1.379(5)
C13 C18 1.373(6)
C13 C14 1.377(6)
C14 C15 1.381(6)
C15 C16 1.377(6)
C16 C17 1.390(6)
C17 C18 1.375(5)
C19 C20 1.378(6)
C20 C21 1.378(6)
C21 C22 1.378(6)
C22 C23 1.392(5)
C23 C24 1.471(5)
C24 C25 1.381(5)
C25 C26 1.380(6)
C26 C27 1.381(6)
C27 C28 1.374(6)
